data_4302113
loop_
_publ_author_name
'Monika Plabst'
'Thomas Bein'

_publ_contact_author 'Bein, Thomas'
_publ_contact_author_email tbein@cup.uni-muenchen.de
_publ_section_title
;
1,4-Phenylenebis(methylidyne)tetrakis(phosphonic acid): A New Building
Block in Metal Organic Framework Synthesis
;
_journal_name_full 'Inorganic Chemistry'
_journal_page_first 4331
_journal_page_last 4341
_journal_paper_doi 10.1021/ic802294e
_journal_volume 48
_journal_year 2009
_chemical_formula_moiety La2[(HO3P)(O3P)-CH-C6H4-CH-(PO3)(PO3H)].8H2O
_chemical_formula_sum 'C8 H24 La2 O20 P4'
_chemical_formula_weight 841.97
_chemical_name_common La2(H2L)
_chemical_name_systematic
;
 ?
;
_space_group_IT_number 2
_symmetry_cell_setting triclinic
_symmetry_space_group_name_Hall '-P 1'
_symmetry_space_group_name_H-M 'P -1'
_atom_sites_solution_hydrogens geom
_atom_sites_solution_primary direct
_atom_sites_solution_secondary difmap
_audit_creation_date 2008-10-04T00:11:06-00:00
_audit_creation_method 'WinGX routine CIF_UPDATE'
_cell_angle_alpha 99.7269(15)
_cell_angle_beta 103.6343(14)
_cell_angle_gamma 107.8791(14)
_cell_formula_units_Z 1
_cell_length_a 6.2659(2)
_cell_length_b 9.8383(2)
_cell_length_c 10.4758(2)
_cell_measurement_reflns_used 11955
_cell_measurement_temperature 200(2)
_cell_measurement_theta_max 27.485
_cell_measurement_theta_min 3.134
_cell_volume 576.59(3)
_computing_cell_refinement 'HKL Scalepack (Otwinowski & Minor 1997)'
_computing_data_collection 'Collect (Bruker AXS BV, 1997-2004)'
_computing_data_reduction 'HKL Denzo and Scalepack (Otwinowski & Minor 1997)'
_computing_structure_refinement 'SHELXL-97 (Sheldrick, 1997)'
_diffrn_ambient_temperature 200(2)
_diffrn_detector_area_resol_mean 9
_diffrn_measured_fraction_theta_full 0.996
_diffrn_measured_fraction_theta_max 0.996
_diffrn_measurement_device '95mm CCD camera on \k-goniostat'
_diffrn_measurement_device_type KappaCCD
_diffrn_orient_matrix_type 'by Bruker AXS Collect from scalepack cell'
_diffrn_orient_matrix_UB_11 0.1078574
_diffrn_orient_matrix_UB_12 -0.0528127
_diffrn_orient_matrix_UB_13 0.030748
_diffrn_orient_matrix_UB_21 -0.0712688
_diffrn_orient_matrix_UB_22 -0.0749226
_diffrn_orient_matrix_UB_23 -0.0902522
_diffrn_orient_matrix_UB_31 0.1196909
_diffrn_orient_matrix_UB_32 0.0619454
_diffrn_orient_matrix_UB_33 -0.035529
_diffrn_radiation_monochromator graphite
_diffrn_radiation_type MoK\a
_diffrn_radiation_wavelength 0.71073
_diffrn_reflns_av_R_equivalents 0.0182
_diffrn_reflns_av_unetI/netI 0.0172
_diffrn_reflns_limit_h_max 8
_diffrn_reflns_limit_h_min -8
_diffrn_reflns_limit_k_max 12
_diffrn_reflns_limit_k_min -12
_diffrn_reflns_limit_l_max 13
_diffrn_reflns_limit_l_min -13
_diffrn_reflns_number 12625
_diffrn_reflns_theta_full 27.51
_diffrn_reflns_theta_max 27.51
_diffrn_reflns_theta_min 3.44
_exptl_absorpt_coefficient_mu 4.023
_exptl_absorpt_correction_type none
_exptl_crystal_colour colourless
_exptl_crystal_density_diffrn 2.425
_exptl_crystal_density_method 'not measured'
_exptl_crystal_description block
_exptl_crystal_F_000 406
_exptl_crystal_size_max 0.12
_exptl_crystal_size_mid 0.06
_exptl_crystal_size_min 0.05
_refine_diff_density_max 1.073
_refine_diff_density_min -0.451
_refine_diff_density_rms 0.081
_refine_ls_extinction_method none
_refine_ls_goodness_of_fit_ref 1.089
_refine_ls_hydrogen_treatment mixed
_refine_ls_matrix_type full
_refine_ls_number_parameters 191
_refine_ls_number_reflns 2638
_refine_ls_number_restraints 10
_refine_ls_restrained_S_all 1.087
_refine_ls_R_factor_all 0.0145
_refine_ls_R_factor_gt 0.0139
_refine_ls_shift/su_max 0.001
_refine_ls_shift/su_mean 0
_refine_ls_structure_factor_coef Fsqd
_refine_ls_weighting_details 'calc w=1/[\s^2^(Fo^2^)+(0.0100P)^2^+0.8117P] where P=(Fo^2^+2Fc^2^)/3'
_refine_ls_weighting_scheme calc
_refine_ls_wR_factor_gt 0.0334
_refine_ls_wR_factor_ref 0.0337
_reflns_number_gt 2570
_reflns_number_total 2638
_reflns_threshold_expression >2sigma(I)
_cod_data_source_file ic802294e_si_002.cif
_cod_data_source_block ln097
_cod_original_cell_volume 576.59(2)
_cod_database_code 4302113

loop_
_symmetry_equiv_pos_as_xyz
'x, y, z'
'-x, -y, -z'

loop_
_atom_site_label
_atom_site_type_symbol
_atom_site_fract_x
_atom_site_fract_y
_atom_site_fract_z
_atom_site_U_iso_or_equiv
_atom_site_adp_type
_atom_site_occupancy
_atom_site_symmetry_multiplicity
_atom_site_calc_flag
_atom_site_refinement_flags
_atom_site_disorder_assembly
_atom_site_disorder_group
La La -0.236800(18) 0.477658(11) 0.157853(10) 0.00731(4) Uani 1 1 d . . .
P1 P 0.40165(8) 0.62413(5) 0.23185(5) 0.00738(9) Uani 1 1 d . . .
P2 P 0.17603(9) 0.80940(5) 0.09752(5) 0.00862(10) Uani 1 1 d . . .
O1 O 0.1855(2) 0.54987(15) 0.27249(14) 0.0120(3) Uani 1 1 d . . .
O2 O -0.0510(2) 0.72194(15) 0.12023(14) 0.0130(3) Uani 1 1 d . . .
O3 O 0.6294(2) 0.62389(15) 0.32471(13) 0.0112(3) Uani 1 1 d . . .
O4 O 0.3853(2) 0.55039(15) 0.08640(13) 0.0108(3) Uani 1 1 d . . .
O5 O 0.1973(3) 0.97368(15) 0.11039(15) 0.0129(3) Uani 1 1 d D . .
O6 O 0.1966(3) 0.75044(16) -0.04028(14) 0.0144(3) Uani 1 1 d . . .
O7 O -0.6196(3) 0.26677(17) 0.10490(17) 0.0206(3) Uani 1 1 d D . .
O9 O 0.0389(3) 0.90816(19) -0.22026(16) 0.0218(3) Uani 1 1 d D . .
O8 O -0.2367(4) 0.3614(2) 0.3636(2) 0.0340(4) Uani 1 1 d D . .
O10 O 0.6851(4) 0.6683(2) 0.59384(17) 0.0324(4) Uani 1 1 d D . .
C1 C 0.4235(3) 0.8131(2) 0.23153(19) 0.0087(3) Uani 1 1 d . . .
C2 C 0.4583(3) 0.9086(2) 0.37037(19) 0.0097(4) Uani 1 1 d . . .
C3 C 0.2734(4) 0.9057(2) 0.4236(2) 0.0147(4) Uani 1 1 d . . .
C4 C 0.6837(4) 1.0037(2) 0.4487(2) 0.0137(4) Uani 1 1 d . . .
H1 H 0.558(6) 0.853(4) 0.203(3) 0.043(3) Uiso 1 1 d . . .
H3 H 0.118(6) 0.844(4) 0.374(3) 0.043(3) Uiso 1 1 d . . .
H4 H 0.807(6) 1.008(4) 0.414(3) 0.043(3) Uiso 1 1 d . . .
H5 H 0.113(5) 1.003(3) 0.148(3) 0.043(3) Uiso 1 1 d D . .
H91 H 0.101(5) 0.870(3) -0.166(3) 0.043(3) Uiso 1 1 d D . .
H92 H -0.059(4) 0.838(2) -0.282(2) 0.043(3) Uiso 1 1 d D . .
H71 H -0.721(4) 0.267(4) 0.039(2) 0.043(3) Uiso 1 1 d D . .
H72 H -0.635(6) 0.1797(12) 0.097(3) 0.043(3) Uiso 1 1 d D . .
H102 H 0.693(6) 0.659(3) 0.5158(13) 0.043(3) Uiso 1 1 d D . .
H101 H 0.722(6) 0.601(2) 0.618(3) 0.043(3) Uiso 1 1 d D . .
H81 H -0.363(3) 0.339(4) 0.380(3) 0.043(3) Uiso 1 1 d D . .
H82 H -0.112(3) 0.379(4) 0.422(3) 0.043(3) Uiso 1 1 d D . .

loop_
_atom_site_aniso_label
_atom_site_aniso_U_11
_atom_site_aniso_U_22
_atom_site_aniso_U_33
_atom_site_aniso_U_23
_atom_site_aniso_U_13
_atom_site_aniso_U_12
La 0.00809(6) 0.00723(6) 0.00670(6) 0.00112(4) 0.00247(4) 0.00310(4)
P1 0.0086(2) 0.0078(2) 0.0059(2) 0.00094(17) 0.00193(18) 0.00380(18)
P2 0.0109(2) 0.0063(2) 0.0080(2) 0.00069(17) 0.00163(18) 0.00360(18)
O1 0.0095(6) 0.0134(7) 0.0145(7) 0.0054(5) 0.0046(5) 0.0043(5)
O2 0.0112(7) 0.0102(7) 0.0157(7) 0.0047(5) 0.0015(6) 0.0026(5)
O3 0.0110(7) 0.0153(7) 0.0082(6) 0.0019(5) 0.0020(5) 0.0070(6)
O4 0.0161(7) 0.0090(6) 0.0072(6) 0.0004(5) 0.0027(5) 0.0062(6)
O5 0.0160(7) 0.0075(7) 0.0181(7) 0.0040(5) 0.0072(6) 0.0061(6)
O6 0.0216(8) 0.0152(7) 0.0082(6) 0.0016(5) 0.0032(6) 0.0110(6)
O7 0.0136(7) 0.0132(7) 0.0317(9) 0.0103(7) 0.0017(7) 0.0019(6)
O9 0.0290(9) 0.0244(9) 0.0204(8) 0.0103(7) 0.0111(7) 0.0160(7)
O8 0.0411(12) 0.0496(12) 0.0322(10) 0.0277(9) 0.0205(9) 0.0286(10)
O10 0.0543(12) 0.0277(10) 0.0151(8) 0.0072(7) 0.0098(8) 0.0145(9)
C1 0.0100(9) 0.0079(9) 0.0080(9) -0.0001(7) 0.0036(7) 0.0034(7)
C2 0.0134(9) 0.0077(9) 0.0082(9) 0.0012(7) 0.0029(7) 0.0049(7)
C3 0.0102(9) 0.0157(10) 0.0128(10) -0.0023(8) 0.0026(8) 0.0014(8)
C4 0.0112(9) 0.0155(10) 0.0129(9) -0.0006(8) 0.0056(8) 0.0039(8)

loop_
_atom_type_symbol
_atom_type_description
_atom_type_scat_dispersion_real
_atom_type_scat_dispersion_imag
_atom_type_scat_source
C C 0.0033 0.0016 'International Tables Vol C Tables 4.2.6.8 and 6.1.1.4'
H H 0 0 'International Tables Vol C Tables 4.2.6.8 and 6.1.1.4'
O O 0.0106 0.006 'International Tables Vol C Tables 4.2.6.8 and 6.1.1.4'
P P 0.1023 0.0942 'International Tables Vol C Tables 4.2.6.8 and 6.1.1.4'
La La -0.2871 2.4523 'International Tables Vol C Tables 4.2.6.8 and 6.1.1.4'

loop_
_exptl_crystal_face_index_h
_exptl_crystal_face_index_k
_exptl_crystal_face_index_l
_exptl_crystal_face_perp_dist
0 -1 0 0.015
0 1 0 0.035
0 0 1 0.035
0 0 -1 0.025
1 0 0 0.08
-1 0 0 0.04

loop_
_geom_angle_atom_site_label_1
_geom_angle_atom_site_label_2
_geom_angle_atom_site_label_3
_geom_angle
_geom_angle_site_symmetry_1
_geom_angle_site_symmetry_3
_geom_angle_publ_flag
O4 La O1 120.97(5) 2_565 . ?
O4 La O2 73.81(5) 2_565 . ?
O1 La O2 74.83(4) . . ?
O4 La O6 73.05(4) 2_565 2_565 ?
O1 La O6 83.77(5) . 2_565 ?
O2 La O6 122.35(5) . 2_565 ?
O4 La O7 81.21(5) 2_565 . ?
O1 La O7 140.81(5) . . ?
O2 La O7 144.28(5) . . ?
O6 La O7 71.89(5) 2_565 . ?
O4 La O3 120.81(4) 2_565 1_455 ?
O1 La O3 103.39(4) . 1_455 ?
O2 La O3 83.34(5) . 1_455 ?
O6 La O3 154.24(5) 2_565 1_455 ?
O7 La O3 88.13(5) . 1_455 ?
O4 La O8 148.85(6) 2_565 . ?
O1 La O8 77.94(6) . . ?
O2 La O8 137.32(6) . . ?
O6 La O8 86.00(6) 2_565 . ?
O7 La O8 70.32(6) . . ?
O3 La O8 71.73(5) 1_455 . ?
O4 La O4 66.33(5) 2_565 1_455 ?
O1 La O4 149.95(4) . 1_455 ?
O2 La O4 80.48(4) . 1_455 ?
O6 La O4 124.54(4) 2_565 1_455 ?
O7 La O4 66.11(5) . 1_455 ?
O3 La O4 56.30(4) 1_455 1_455 ?
O8 La O4 110.86(5) . 1_455 ?
O4 La P1 94.32(3) 2_565 1_455 ?
O1 La P1 129.02(3) . 1_455 ?
O2 La P1 82.49(3) . 1_455 ?
O6 La P1 145.24(4) 2_565 1_455 ?
O7 La P1 74.26(4) . 1_455 ?
O3 La P1 27.86(3) 1_455 1_455 ?
O8 La P1 89.98(4) . 1_455 ?
O4 La P1 28.53(3) 1_455 1_455 ?
O1 P1 O3 113.04(8) . . ?
O1 P1 O4 113.05(8) . . ?
O3 P1 O4 106.16(8) . . ?
O1 P1 C1 108.72(8) . . ?
O3 P1 C1 110.24(8) . . ?
O4 P1 C1 105.34(8) . . ?
O1 P1 La 126.51(6) . 1_655 ?
O3 P1 La 50.77(5) . 1_655 ?
O4 P1 La 55.61(5) . 1_655 ?
C1 P1 La 124.77(6) . 1_655 ?
O6 P2 O2 113.79(8) . . ?
O6 P2 O5 107.42(8) . . ?
O2 P2 O5 110.15(8) . . ?
O6 P2 C1 110.04(8) . . ?
O2 P2 C1 108.88(8) . . ?
O5 P2 C1 106.28(8) . . ?
P1 O1 La 131.79(8) . . ?
P2 O2 La 138.67(8) . . ?
P1 O3 La 101.37(7) . 1_655 ?
P1 O4 La 148.29(8) . 2_565 ?
P1 O4 La 95.86(6) . 1_655 ?
La O4 La 113.67(5) 2_565 1_655 ?
P2 O5 H5 117(2) . . ?
P2 O6 La 135.94(8) . 2_565 ?
La O7 H71 112(2) . . ?
La O7 H72 125(2) . . ?
H71 O7 H72 106(3) . . ?
H91 O9 H92 105(3) . . ?
La O8 H81 114(2) . . ?
La O8 H82 119(2) . . ?
H81 O8 H82 122(3) . . ?
H102 O10 H101 104.2(12) . . ?
C2 C1 P2 114.15(13) . . ?
C2 C1 P1 113.51(13) . . ?
P2 C1 P1 109.36(10) . . ?
C2 C1 H1 109(2) . . ?
P2 C1 H1 104.8(19) . . ?
P1 C1 H1 105.1(19) . . ?
C4 C2 C3 117.92(18) . . ?
C4 C2 C1 119.06(17) . . ?
C3 C2 C1 123.02(18) . . ?
C4 C3 C2 120.37(19) 2_676 . ?
C4 C3 H3 118(2) 2_676 . ?
C2 C3 H3 121(2) . . ?
C2 C4 C3 121.72(19) . 2_676 ?
C2 C4 H4 119(2) . . ?
C3 C4 H4 119(2) 2_676 . ?

loop_
_geom_bond_atom_site_label_1
_geom_bond_atom_site_label_2
_geom_bond_distance
_geom_bond_site_symmetry_2
_geom_bond_publ_flag
La O4 2.4435(13) 2_565 ?
La O1 2.4514(14) . ?
La O2 2.4709(14) . ?
La O6 2.4851(14) 2_565 ?
La O7 2.5086(15) . ?
La O3 2.5316(13) 1_455 ?
La O8 2.6055(17) . ?
La O4 2.6578(13) 1_455 ?
La P1 3.2038(5) 1_455 ?
P1 O1 1.5225(14) . ?
P1 O3 1.5271(14) . ?
P1 O4 1.5381(13) . ?
P1 C1 1.8219(19) . ?
P1 La 3.2038(5) 1_655 ?
P2 O6 1.5125(14) . ?
P2 O2 1.5156(15) . ?
P2 O5 1.5601(14) . ?
P2 C1 1.8162(19) . ?
O3 La 2.5316(13) 1_655 ?
O4 La 2.4435(13) 2_565 ?
O4 La 2.6578(13) 1_655 ?
O5 H5 0.820(5) . ?
O6 La 2.4851(14) 2_565 ?
O7 H71 0.821(5) . ?
O7 H72 0.820(5) . ?
O9 H91 0.820(5) . ?
O9 H92 0.821(5) . ?
O8 H81 0.820(5) . ?
O8 H82 0.818(5) . ?
O10 H102 0.822(5) . ?
O10 H101 0.822(5) . ?
C1 C2 1.519(3) . ?
C1 H1 0.96(3) . ?
C2 C4 1.388(3) . ?
C2 C3 1.394(3) . ?
C3 C4 1.392(3) 2_676 ?
C3 H3 0.94(3) . ?
C4 C3 1.392(3) 2_676 ?
C4 H4 0.92(3) . ?

loop_
_geom_hbond_atom_site_label_D
_geom_hbond_atom_site_label_H
_geom_hbond_atom_site_label_A
_geom_hbond_distance_DH
_geom_hbond_distance_HA
_geom_hbond_distance_DA
_geom_hbond_angle_DHA
_geom_hbond_site_symmetry_A
O5 H5 O9 0.820(5) 1.694(8) 2.505(2) 170(3) 2_575
O9 H91 O6 0.820(5) 2.016(8) 2.827(2) 170(3) .
O9 H92 O10 0.821(5) 1.921(8) 2.734(3) 170(3) 1_454
O7 H71 O2 0.821(5) 1.968(6) 2.788(2) 177(3) 2_465
O7 H72 O5 0.820(5) 2.021(16) 2.773(2) 152(3) 1_445
O10 H102 O3 0.822(5) 1.895(9) 2.700(2) 166(3) .
O10 H101 O1 0.822(5) 2.156(8) 2.962(2) 167(2) 2_666
O8 H81 O10 0.820(5) 2.081(10) 2.882(3) 165(3) 2_566
O8 H82 O1 0.818(5) 3.01(3) 3.183(2) 94(2) .

loop_
_geom_torsion_atom_site_label_1
_geom_torsion_atom_site_label_2
_geom_torsion_atom_site_label_3
_geom_torsion_atom_site_label_4
_geom_torsion
_geom_torsion_site_symmetry_1
_geom_torsion_site_symmetry_2
_geom_torsion_site_symmetry_3
_geom_torsion_site_symmetry_4
_geom_torsion_publ_flag
O3 P1 O1 La -170.20(9) . . . . ?
O4 P1 O1 La -49.55(12) . . . . ?
C1 P1 O1 La 67.05(12) . . . . ?
La P1 O1 La -112.89(8) 1_655 . . . ?
O4 La O1 P1 19.20(13) 2_565 . . . ?
O2 La O1 P1 -40.83(10) . . . . ?
O6 La O1 P1 85.14(11) 2_565 . . . ?
O7 La O1 P1 136.18(10) . . . . ?
O3 La O1 P1 -119.99(10) 1_455 . . . ?
O8 La O1 P1 172.37(12) . . . . ?
O4 La O1 P1 -76.66(14) 1_455 . . . ?
P1 La O1 P1 -107.63(10) 1_455 . . . ?
O6 P2 O2 La 70.90(14) . . . . ?
O5 P2 O2 La -168.41(11) . . . . ?
C1 P2 O2 La -52.23(14) . . . . ?
O4 La O2 P2 -94.76(13) 2_565 . . . ?
O1 La O2 P2 34.57(12) . . . . ?
O6 La O2 P2 -37.67(14) 2_565 . . . ?
O7 La O2 P2 -142.19(11) . . . . ?
O3 La O2 P2 140.43(13) 1_455 . . . ?
O8 La O2 P2 86.74(14) . . . . ?
O4 La O2 P2 -162.72(13) 1_455 . . . ?
P1 La O2 P2 168.50(12) 1_455 . . . ?
O1 P1 O3 La 119.17(7) . . . 1_655 ?
O4 P1 O3 La -5.31(8) . . . 1_655 ?
C1 P1 O3 La -118.92(8) . . . 1_655 ?
O1 P1 O4 La 81.41(17) . . . 2_565 ?
O3 P1 O4 La -154.10(14) . . . 2_565 ?
C1 P1 O4 La -37.16(18) . . . 2_565 ?
La P1 O4 La -159.09(18) 1_655 . . 2_565 ?
O1 P1 O4 La -119.50(7) . . . 1_655 ?
O3 P1 O4 La 4.99(8) . . . 1_655 ?
C1 P1 O4 La 121.93(7) . . . 1_655 ?
O2 P2 O6 La -66.85(14) . . . 2_565 ?
O5 P2 O6 La 170.94(11) . . . 2_565 ?
C1 P2 O6 La 55.64(14) . . . 2_565 ?
O6 P2 C1 C2 163.70(13) . . . . ?
O2 P2 C1 C2 -70.95(15) . . . . ?
O5 P2 C1 C2 47.68(15) . . . . ?
O6 P2 C1 P1 -67.92(12) . . . . ?
O2 P2 C1 P1 57.43(12) . . . . ?
O5 P2 C1 P1 176.07(9) . . . . ?
O1 P1 C1 C2 62.52(15) . . . . ?
O3 P1 C1 C2 -61.92(15) . . . . ?
O4 P1 C1 C2 -176.05(13) . . . . ?
La P1 C1 C2 -117.55(12) 1_655 . . . ?
O1 P1 C1 P2 -66.22(11) . . . . ?
O3 P1 C1 P2 169.35(9) . . . . ?
O4 P1 C1 P2 55.22(11) . . . . ?
La P1 C1 P2 113.72(8) 1_655 . . . ?
P2 C1 C2 C4 -134.86(17) . . . . ?
P1 C1 C2 C4 98.90(19) . . . . ?
P2 C1 C2 C3 45.0(2) . . . . ?
P1 C1 C2 C3 -81.3(2) . . . . ?
C4 C2 C3 C4 0.0(3) . . . 2_676 ?
C1 C2 C3 C4 -179.78(18) . . . 2_676 ?
C3 C2 C4 C3 0.0(3) . . . 2_676 ?
C1 C2 C4 C3 179.79(19) . . . 2_676 ?
